data_7026387
loop_
_publ_author_name
'Rauf, Waqar'
'Thompson, Amber L.'
'Brown, John M.'

_publ_section_title
;
 Anilide activation of adjacent C-H bonds in the palladium-catalysed
 Fujiwara-Moritani reaction.
;
_journal_issue 43
_journal_name_full 'Dalton transactions (Cambridge, England : 2003)'
_journal_page_first 10414
_journal_page_last 10421
_journal_paper_doi 10.1039/c0dt00378f
_journal_volume 39
_journal_year 2010
_chemical_formula_moiety 'C16 H19 N1 O5 Pd1 S1'
_chemical_formula_sum 'C16 H19 N O5 Pd S'
_chemical_formula_weight 443.80
_chemical_melting_point ?
_space_group_IT_number 14
_symmetry_cell_setting monoclinic
_symmetry_space_group_name_Hall '-P 2yn'
_symmetry_space_group_name_H-M 'P 1 21/n 1'
_atom_sites_solution_hydrogens geom
_atom_sites_solution_primary direct
_audit_creation_date 10-04-20
_audit_creation_method CRYSTALS_ver_14.06
_cell_angle_alpha 90
_cell_angle_beta 106.0988(16)
_cell_angle_gamma 90
_cell_formula_units_Z 4
_cell_length_a 14.8070(5)
_cell_length_b 7.0603(2)
_cell_length_c 16.5075(6)
_cell_measurement_reflns_used 3895
_cell_measurement_temperature 150
_cell_measurement_theta_max 28
_cell_measurement_theta_min 5
_cell_volume 1658.05(10)
_computing_cell_refinement 'DENZO/SCALEPACK (Otwinowski & Minor, 1997)'
_computing_data_collection 'COLLECT (Nonius, 2001).'
_computing_data_reduction 'DENZO/SCALEPACK (Otwinowski & Minor, 1997)'
_computing_molecular_graphics 'CAMERON (Watkin et al., 1996)'
_computing_publication_material 'CRYSTALS (Betteridge et al., 2003)'
_computing_structure_refinement 'CRYSTALS (Betteridge et al., 2003)'
_computing_structure_solution 'SIR92 (Altomare et al., 1994)'
_diffrn_ambient_temperature 150
_diffrn_measured_fraction_theta_full 0.991
_diffrn_measured_fraction_theta_max 0.988
_diffrn_measurement_device Area
_diffrn_measurement_device_type 'Nonius KappaCCD'
_diffrn_measurement_method \w
_diffrn_radiation_monochromator graphite
_diffrn_radiation_type 'Mo K\a'
_diffrn_radiation_wavelength 0.71073
_diffrn_reflns_av_R_equivalents 0.037
_diffrn_reflns_limit_h_max 19
_diffrn_reflns_limit_h_min -19
_diffrn_reflns_limit_k_max 8
_diffrn_reflns_limit_k_min -9
_diffrn_reflns_limit_l_max 21
_diffrn_reflns_limit_l_min -21
_diffrn_reflns_number 16949
_diffrn_reflns_theta_full 25.902
_diffrn_reflns_theta_max 27.852
_diffrn_reflns_theta_min 5.142
_diffrn_standards_number 0
_exptl_absorpt_coefficient_mu 1.271
_exptl_absorpt_correction_T_max 0.95
_exptl_absorpt_correction_T_min 0.89
_exptl_absorpt_correction_type multi-scan
_exptl_absorpt_process_details 'DENZO/SCALEPACK (Otwinowski & Minor, 1997)'
_exptl_crystal_colour clear_pale_colourless
_exptl_crystal_density_diffrn 1.778
_exptl_crystal_density_meas ?
_exptl_crystal_density_method 'not measured'
_exptl_crystal_description lath
_exptl_crystal_F_000 896
_exptl_crystal_size_max 0.16
_exptl_crystal_size_mid 0.06
_exptl_crystal_size_min 0.04
_refine_diff_density_max 1.04
_refine_diff_density_min -0.96
_refine_ls_extinction_method None
_refine_ls_goodness_of_fit_ref 0.9252
_refine_ls_hydrogen_treatment none
_refine_ls_matrix_type full
_refine_ls_number_parameters 217
_refine_ls_number_reflns 3306
_refine_ls_number_restraints 0
_refine_ls_R_factor_all 0.0479
_refine_ls_R_factor_gt 0.0297
_refine_ls_shift/su_max 0.0011707
_refine_ls_shift/su_mean 0.0000280
_refine_ls_structure_factor_coef Fsqd
_refine_ls_weighting_details
;
Method, part 1, Chebychev polynomial, (Watkin, 1994, Prince, 1982)
[weight] = 1.0/[A~0~*T~0~(x)+A~1~*T~1~(x) ... +A~n-1~]*T~n-1~(x)]
where A~i~ are the Chebychev coefficients listed below and x= Fcalc/Fmax
Method = Robust Weighting (Prince, 1982)
W = [weight] * [1-(deltaF/6*sigmaF)^2^]^2^
A~i~ are:
7.97 11.0 5.39 1.56
;
_refine_ls_weighting_scheme calc
_refine_ls_wR_factor_all 0.0832
_refine_ls_wR_factor_gt 0.0658
_refine_ls_wR_factor_ref 0.0832
_reflns_limit_h_max 18
_reflns_limit_h_min -19
_reflns_limit_k_max 9
_reflns_limit_k_min 0
_reflns_limit_l_max 21
_reflns_limit_l_min 0
_reflns_number_gt 2525
_reflns_number_total 3906
_reflns_threshold_expression I>2.0\s(I)
_oxford_diffrn_Wilson_B_factor 1.32
_oxford_diffrn_Wilson_scale 40.50
_oxford_refine_ls_r_factor_ref 0.0479
_oxford_refine_ls_scale 0.15967(8)
_oxford_reflns_number_all 3306
_oxford_reflns_threshold_expression_ref I>-3.0\s(I)
_oxford_structure_analysis_title 5374
_cod_data_source_file c0dt00378f.txt
_cod_data_source_block 3
_cod_depositor_comments
;
The following automatic conversions were performed:

'_chemical_melting_point' value 'not measured' was changed to '?' -
the value is undefined or not given.

'_symmetry_cell_setting' value
'Monoclinic' changed to 'monoclinic' according to
/home/saulius/struct/CIF-dictionaries/cif_core.dic dictionary named
'cif_core.dic' version 2.4.2 from 2011-04-26.

Automatic conversion script
Id: cif_fix_values 1891 2012-01-12 08:04:46Z andrius 

The following automatic conversions were performed:

'_exptl_crystal_density_meas' value 'not measured' was changed to '?'
- the value is perceived as not measured.

Automatic conversion script
Id: cif_fix_values 3008 2015-01-20 13:52:24Z robertas 
;
_cod_original_sg_symbol_H-M 'P 1 21/n 1 '
_cod_original_formula_sum 'C16 H19 N1 O5 Pd1 S1'
_cod_database_code 7026387

loop_
_symmetry_equiv_pos_as_xyz
x,y,z
-x,-y,-z
-x+1/2,y+1/2,-z+1/2
x+1/2,-y+1/2,z+1/2

loop_
_atom_site_label
_atom_site_type_symbol
_atom_site_fract_x
_atom_site_fract_y
_atom_site_fract_z
_atom_site_U_iso_or_equiv
_atom_site_occupancy
_atom_site_adp_type
_atom_site_refinement_flags_posn
Pd1 Pd 0.91576(2) 0.67972(4) 0.400939(18) 0.0157 1.0000 Uani .
C2 C 1.0456(3) 0.7697(6) 0.4403(3) 0.0196 1.0000 Uani .
C3 C 1.0897(3) 0.8112(6) 0.5252(2) 0.0197 1.0000 Uani .
N4 N 1.0449(2) 0.7908(5) 0.5901(2) 0.0218 1.0000 Uani .
C5 C 0.9589(3) 0.7290(6) 0.5843(3) 0.0214 1.0000 Uani .
O6 O 0.90149(19) 0.6800(5) 0.51635(17) 0.0218 1.0000 Uani .
C7 C 0.9285(3) 0.7139(6) 0.6633(3) 0.0237 1.0000 Uani .
C8 C 1.1817(3) 0.8778(6) 0.5504(3) 0.0251 1.0000 Uani .
C9 C 1.2319(3) 0.9028(6) 0.4918(3) 0.0265 1.0000 Uani .
C10 C 1.1919(3) 0.8608(6) 0.4075(3) 0.0235 1.0000 Uani .
C11 C 1.0994(3) 0.7959(6) 0.3836(3) 0.0216 1.0000 Uani .
C12 C 1.2458(3) 0.8877(8) 0.3427(3) 0.0324 1.0000 Uani .
O13 O 0.77399(19) 0.5636(4) 0.35675(16) 0.0193 1.0000 Uani .
S14 S 0.68179(6) 0.65362(14) 0.32713(6) 0.0162 1.0000 Uani .
C15 C 0.6368(3) 0.6668(6) 0.4157(2) 0.0173 1.0000 Uani .
C16 C 0.6861(3) 0.5901(6) 0.4927(3) 0.0220 1.0000 Uani .
C17 C 0.6499(3) 0.6101(7) 0.5615(3) 0.0254 1.0000 Uani .
C18 C 0.5651(3) 0.7020(7) 0.5548(3) 0.0267 1.0000 Uani .
C19 C 0.5158(3) 0.7735(7) 0.4760(3) 0.0293 1.0000 Uani .
C20 C 0.5518(3) 0.7569(7) 0.4074(3) 0.0249 1.0000 Uani .
C21 C 0.5269(4) 0.7269(8) 0.6298(3) 0.0333 1.0000 Uani .
O22 O 0.6847(2) 0.8449(4) 0.29686(19) 0.0258 1.0000 Uani .
O23 O 0.61644(19) 0.5358(4) 0.26477(17) 0.0214 1.0000 Uani .
O24 O 0.91484(18) 0.6667(4) 0.27484(16) 0.0195 1.0000 Uani .
H71 H 0.8619 0.7332 0.6502 0.0354 1.0000 Uiso R
H72 H 0.9587 0.8075 0.7036 0.0351 1.0000 Uiso R
H73 H 0.9428 0.5889 0.6874 0.0355 1.0000 Uiso R
H81 H 1.2088 0.9018 0.6078 0.0299 1.0000 Uiso R
H91 H 1.2920 0.9477 0.5085 0.0304 1.0000 Uiso R
H111 H 1.0733 0.7703 0.3275 0.0264 1.0000 Uiso R
H121 H 1.2054 0.8866 0.2875 0.0524 1.0000 Uiso R
H122 H 1.2903 0.7899 0.3471 0.0529 1.0000 Uiso R
H123 H 1.2790 1.0030 0.3506 0.0530 1.0000 Uiso R
H161 H 0.7427 0.5277 0.4988 0.0271 1.0000 Uiso R
H171 H 0.6827 0.5609 0.6131 0.0322 1.0000 Uiso R
H191 H 0.4582 0.8311 0.4719 0.0346 1.0000 Uiso R
H201 H 0.5203 0.8068 0.3559 0.0311 1.0000 Uiso R
H211 H 0.4612 0.7537 0.6128 0.0521 1.0000 Uiso R
H212 H 0.5589 0.8315 0.6642 0.0521 1.0000 Uiso R
H213 H 0.5369 0.6124 0.6639 0.0527 1.0000 Uiso R
H4 H 1.0756 0.8257 0.6385 0.0276 1.0000 Uiso R
H241 H 0.8975 0.7739 0.2588 0.0279 1.0000 Uiso R
H242 H 0.8769 0.5863 0.2518 0.0279 1.0000 Uiso R

loop_
_atom_site_aniso_label
_atom_site_aniso_U_11
_atom_site_aniso_U_22
_atom_site_aniso_U_33
_atom_site_aniso_U_23
_atom_site_aniso_U_13
_atom_site_aniso_U_12
Pd1 0.01570(15) 0.01694(15) 0.01275(14) 0.00016(12) 0.00107(10) 0.00091(13)
C2 0.0208(19) 0.0135(19) 0.022(2) 0.0017(15) 0.0022(16) 0.0004(15)
C3 0.0207(19) 0.0154(18) 0.0199(19) 0.0027(16) 0.0007(15) 0.0045(16)
N4 0.0247(17) 0.0207(19) 0.0155(16) -0.0027(14) -0.0022(13) 0.0006(15)
C5 0.024(2) 0.019(2) 0.0174(19) -0.0003(16) 0.0007(16) 0.0045(16)
O6 0.0219(14) 0.0268(15) 0.0150(13) -0.0015(12) 0.0021(11) -0.0005(13)
C7 0.028(2) 0.025(2) 0.0157(19) 0.0028(17) 0.0028(16) 0.0043(18)
C8 0.023(2) 0.025(2) 0.023(2) -0.0018(17) -0.0021(17) -0.0002(17)
C9 0.0160(19) 0.023(2) 0.036(2) 0.0017(19) -0.0012(17) -0.0030(17)
C10 0.021(2) 0.020(2) 0.028(2) 0.0055(17) 0.0046(17) 0.0005(16)
C11 0.0207(19) 0.022(2) 0.0214(19) 0.0007(17) 0.0040(16) 0.0005(17)
C12 0.023(2) 0.037(3) 0.038(3) 0.000(2) 0.009(2) -0.005(2)
O13 0.0172(13) 0.0255(16) 0.0146(13) 0.0013(11) 0.0032(11) 0.0008(12)
S14 0.0171(4) 0.0188(5) 0.0114(4) 0.0003(4) 0.0018(3) -0.0008(4)
C15 0.0208(18) 0.0178(19) 0.0143(17) -0.0049(16) 0.0064(14) -0.0040(16)
C16 0.022(2) 0.021(2) 0.021(2) 0.0026(17) 0.0034(16) -0.0001(17)
C17 0.029(2) 0.032(2) 0.0150(19) 0.0025(17) 0.0060(17) -0.0035(19)
C18 0.029(2) 0.029(2) 0.025(2) -0.0073(19) 0.0117(18) -0.0098(19)
C19 0.022(2) 0.039(3) 0.028(2) -0.009(2) 0.0087(17) 0.0004(19)
C20 0.023(2) 0.032(2) 0.0167(19) -0.0007(17) -0.0001(16) 0.0034(18)
C21 0.036(3) 0.043(3) 0.027(2) -0.007(2) 0.018(2) -0.006(2)
O22 0.0317(16) 0.0210(16) 0.0244(15) 0.0065(13) 0.0075(12) 0.0004(13)
O23 0.0187(14) 0.0259(15) 0.0162(13) -0.0046(12) -0.0009(11) -0.0015(12)
O24 0.0184(13) 0.0220(14) 0.0164(13) -0.0017(12) 0.0021(10) -0.0017(12)

loop_
_atom_type_symbol
_atom_type_scat_dispersion_real
_atom_type_scat_dispersion_imag
_atom_type_scat_Cromer_Mann_a1
_atom_type_scat_Cromer_Mann_b1
_atom_type_scat_Cromer_Mann_a2
_atom_type_scat_Cromer_Mann_b2
_atom_type_scat_Cromer_Mann_a3
_atom_type_scat_Cromer_Mann_b3
_atom_type_scat_Cromer_Mann_a4
_atom_type_scat_Cromer_Mann_b4
_atom_type_scat_Cromer_Mann_c
_atom_type_scat_source
C 0.0033 0.0016 2.3100 20.8439 1.0200 10.2075 1.5886 0.5687 0.8650 51.6512 0.2156 'International Tables Vol C 4.2.6.8 and 6.1.1.4'
H 0.0000 0.0000 0.4930 10.5109 0.3229 26.1257 0.1402 3.1424 0.0408 57.7998 0.0030 'International Tables Vol C 4.2.6.8 and 6.1.1.4'
N 0.0061 0.0033 12.2126 0.0057 3.1322 9.8933 2.0125 28.9975 1.1663 0.5826 -11.5290 'International Tables Vol C 4.2.6.8 and 6.1.1.4'
O 0.0106 0.0060 3.0485 13.2771 2.2868 5.7011 1.5463 0.3239 0.8670 32.9089 0.2508 'International Tables Vol C 4.2.6.8 and 6.1.1.4'
Pd -0.9988 1.0072 19.3319 0.6987 15.5017 7.9893 5.2954 25.2052 0.6058 76.8986 5.2659 'International Tables Vol C 4.2.6.8 and 6.1.1.4'
S 0.1246 0.1234 6.9053 1.4679 5.2034 22.2151 1.4379 0.2536 1.5863 56.1720 0.8669 'International Tables Vol C 4.2.6.8 and 6.1.1.4'

loop_
_geom_angle_atom_site_label_1
_geom_angle_atom_site_label_2
_geom_angle_atom_site_label_3
_geom_angle
_geom_angle_publ_flag
C2 Pd1 O6 92.16(15) yes
C2 Pd1 O13 176.83(14) yes
O6 Pd1 O13 88.43(11) yes
C2 Pd1 O24 94.57(14) yes
O6 Pd1 O24 173.27(11) yes
O13 Pd1 O24 84.84(10) yes
Pd1 C2 C3 122.8(3) yes
Pd1 C2 C11 120.7(3) yes
C3 C2 C11 116.6(4) yes
C2 C3 N4 123.3(4) yes
C2 C3 C8 121.0(4) yes
N4 C3 C8 115.7(4) yes
C3 N4 C5 128.5(4) yes
C3 N4 H4 116.6 no
C5 N4 H4 114.9 no
N4 C5 O6 123.7(4) yes
N4 C5 C7 118.4(4) yes
O6 C5 C7 117.9(4) yes
C5 O6 Pd1 129.5(3) yes
C5 C7 H71 109.3 no
C5 C7 H72 111.2 no
H71 C7 H72 108.3 no
C5 C7 H73 109.8 no
H71 C7 H73 108.5 no
H72 C7 H73 109.7 no
C3 C8 C9 120.4(4) yes
C3 C8 H81 118.2 no
C9 C8 H81 121.4 no
C8 C9 C10 120.7(4) yes
C8 C9 H91 120.0 no
C10 C9 H91 119.3 no
C9 C10 C11 118.0(4) yes
C9 C10 C12 121.4(4) yes
C11 C10 C12 120.6(4) yes
C2 C11 C10 123.4(4) yes
C2 C11 H111 119.3 no
C10 C11 H111 117.3 no
C10 C12 H121 111.5 no
C10 C12 H122 110.4 no
H121 C12 H122 108.1 no
C10 C12 H123 111.6 no
H121 C12 H123 108.0 no
H122 C12 H123 107.2 no
Pd1 O13 S14 132.15(18) yes
O13 S14 C15 106.08(17) yes
O13 S14 O22 114.04(18) yes
C15 S14 O22 106.93(19) yes
O13 S14 O23 111.26(17) yes
C15 S14 O23 106.53(18) yes
O22 S14 O23 111.48(18) yes
S14 C15 C16 120.9(3) yes
S14 C15 C20 118.9(3) yes
C16 C15 C20 120.2(4) yes
C15 C16 C17 119.0(4) yes
C15 C16 H161 120.9 no
C17 C16 H161 120.1 no
C16 C17 C18 121.8(4) yes
C16 C17 H171 119.5 no
C18 C17 H171 118.8 no
C17 C18 C19 118.1(4) yes
C17 C18 C21 121.7(4) yes
C19 C18 C21 120.3(4) yes
C18 C19 C20 120.7(4) yes
C18 C19 H191 117.3 no
C20 C19 H191 122.0 no
C19 C20 C15 120.3(4) yes
C19 C20 H201 120.9 no
C15 C20 H201 118.9 no
C18 C21 H211 111.4 no
C18 C21 H212 109.6 no
H211 C21 H212 108.3 no
C18 C21 H213 110.3 no
H211 C21 H213 108.3 no
H212 C21 H213 108.8 no
Pd1 O24 H241 101.3 no
Pd1 O24 H242 108.1 no
H241 O24 H242 112.3 no

loop_
_geom_bond_atom_site_label_1
_geom_bond_atom_site_label_2
_geom_bond_distance
_geom_bond_publ_flag
Pd1 C2 1.957(4) yes
Pd1 O6 1.974(3) yes
Pd1 O13 2.182(3) yes
Pd1 O24 2.080(3) yes
C2 C3 1.404(6) yes
C2 C11 1.400(6) yes
C3 N4 1.414(5) yes
C3 C8 1.391(6) yes
N4 C5 1.325(6) yes
N4 H4 0.839 no
C5 O6 1.253(5) yes
C5 C7 1.497(6) yes
C7 H71 0.959 no
C7 H72 0.956 no
C7 H73 0.967 no
C8 C9 1.386(7) yes
C8 H81 0.936 no
C9 C10 1.384(6) yes
C9 H91 0.912 no
C10 C11 1.394(6) yes
C10 C12 1.514(6) yes
C11 H111 0.916 no
C12 H121 0.941 no
C12 H122 0.943 no
C12 H123 0.942 no
O13 S14 1.462(3) yes
S14 C15 1.769(4) yes
S14 O22 1.445(3) yes
S14 O23 1.462(3) yes
C15 C16 1.389(6) yes
C15 C20 1.383(6) yes
C16 C17 1.390(6) yes
C16 H161 0.927 no
C17 C18 1.390(6) yes
C17 H171 0.924 no
C18 C19 1.396(7) yes
C18 C21 1.509(6) yes
C19 C20 1.385(6) yes
C19 H191 0.931 no
C20 H201 0.918 no
C21 H211 0.954 no
C21 H212 0.971 no
C21 H213 0.972 no
O24 H241 0.820 no
O24 H242 0.815 no

loop_
_geom_hbond_atom_site_label_D
_geom_hbond_atom_site_label_H
_geom_hbond_atom_site_label_A
_geom_hbond_site_symmetry_A
_geom_hbond_angle_DHA
_geom_hbond_distance_DH
_geom_hbond_distance_HA
_geom_hbond_distance_DA
_geom_hbond_publ_flag
C7 H72 O23 4_565 142 0.96 2.53 3.329(6) yes
C11 H111 O24 . 122 0.92 2.38 2.967(6) yes
C16 H161 O6 . 126 0.93 2.53 3.168(6) yes
N4 H4 O23 4_565 163 0.84 2.23 3.040(6) yes
O24 H241 O23 3_655 168 0.82 1.89 2.695(6) yes
O24 H242 O22 3_645 164 0.81 1.99 2.787(6) yes
